data_2213129
loop_
_publ_author_name
'Shen, Qing-Yue'
'Lu, Chun-Hua'
'Ji, Qing'
'Wu, Wen-Yuan'
'Xu, Zhong-Zi'

_publ_section_title
;
 Heptaaquabis(hydrogen maleato-\k<i>O</i>)europium(III) hydrogen
 maleate monohydrate
;
_journal_coeditor_code BI2168
_journal_issue 5
_journal_name_full 'Acta Crystallographica Section E'
_journal_page_first m1419
_journal_page_last m1420
_journal_paper_doi 10.1107/S1600536807017953
_journal_volume 63
_journal_year 2007
_chemical_formula_iupac '[Eu(C4 H3 O4)2 (H2 O)7] (C4 H3 O4), H2 O'
_chemical_formula_moiety 'C8 H20 Eu O15 +, C4 H3 O4 -, H2 O'
_chemical_formula_sum 'C12 H25 Eu O20'
_chemical_formula_weight 641.28
_chemical_name_systematic
;
Heptaaquabis(hydrogen maleato-\k<i>O</i>)europium(III) hydrogen maleate
monohydrate
;
_space_group_IT_number 2
_symmetry_cell_setting triclinic
_symmetry_space_group_name_Hall '-P 1'
_symmetry_space_group_name_H-M 'P -1'
_atom_sites_solution_hydrogens geom
_atom_sites_solution_primary direct
_atom_sites_solution_secondary difmap
_audit_creation_method SHELXL-97
_cell_angle_alpha 72.08(3)
_cell_angle_beta 88.06(3)
_cell_angle_gamma 70.89(3)
_cell_formula_units_Z 2
_cell_length_a 7.2220(14)
_cell_length_b 10.350(2)
_cell_length_c 16.672(3)
_cell_measurement_reflns_used 25
_cell_measurement_temperature 293(2)
_cell_measurement_theta_max 13
_cell_measurement_theta_min 10
_cell_volume 1117.3(5)
_computing_cell_refinement 'CAD-4 Software'
_computing_data_collection 'CAD-4 Software (Enraf--Nonius, 1989)'
_computing_data_reduction 'XCAD4 (Harms & Wocadlo, 1995)'
_computing_molecular_graphics 'SHELXTL (Siemens, 1996)'
_computing_publication_material SHELXL97
_computing_structure_refinement 'SHELXL97 (Sheldrick, 1997)'
_computing_structure_solution 'SHELXS97 (Sheldrick, 1997)'
_diffrn_ambient_temperature 293(2)
_diffrn_measured_fraction_theta_full 1.000
_diffrn_measured_fraction_theta_max 1.000
_diffrn_measurement_device_type 'Enraf--Nonius CAD-4'
_diffrn_measurement_method \w/2\q
_diffrn_radiation_monochromator graphite
_diffrn_radiation_source 'fine-focus sealed tube'
_diffrn_radiation_type MoK\a
_diffrn_radiation_wavelength 0.71073
_diffrn_reflns_av_R_equivalents 0.0203
_diffrn_reflns_av_sigmaI/netI 0.0245
_diffrn_reflns_limit_h_max 8
_diffrn_reflns_limit_h_min 0
_diffrn_reflns_limit_k_max 12
_diffrn_reflns_limit_k_min -12
_diffrn_reflns_limit_l_max 20
_diffrn_reflns_limit_l_min -20
_diffrn_reflns_number 4740
_diffrn_reflns_theta_full 25.97
_diffrn_reflns_theta_max 25.97
_diffrn_reflns_theta_min 1.29
_diffrn_standards_decay_% 0
_diffrn_standards_interval_count 200
_diffrn_standards_number 3
_exptl_absorpt_coefficient_mu 2.901
_exptl_absorpt_correction_T_max 0.568
_exptl_absorpt_correction_T_min 0.375
_exptl_absorpt_correction_type psi-scan
_exptl_absorpt_process_details '(North <i>et al.</i>, 1968)'
_exptl_crystal_colour colourless
_exptl_crystal_density_diffrn 1.906
_exptl_crystal_density_method 'not measured'
_exptl_crystal_description block
_exptl_crystal_F_000 640
_exptl_crystal_size_max 0.40
_exptl_crystal_size_mid 0.30
_exptl_crystal_size_min 0.20
_refine_diff_density_max 0.818
_refine_diff_density_min -1.125
_refine_ls_extinction_coef 0.0244(9)
_refine_ls_extinction_expression Fc^*^=kFc[1+0.001xFc^2^\l^3^/sin(2\q)]^-1/4^
_refine_ls_extinction_method SHELXL97
_refine_ls_goodness_of_fit_ref 1.086
_refine_ls_hydrogen_treatment constr
_refine_ls_matrix_type full
_refine_ls_number_parameters 299
_refine_ls_number_reflns 4370
_refine_ls_number_restraints 0
_refine_ls_restrained_S_all 1.086
_refine_ls_R_factor_all 0.0293
_refine_ls_R_factor_gt 0.0270
_refine_ls_shift/su_max 0.001
_refine_ls_shift/su_mean 0.000
_refine_ls_structure_factor_coef Fsqd
_refine_ls_weighting_details 'calc w=1/[\s^2^(Fo^2^)+(0.0416P)^2^+1.2441P] where P=(Fo^2^+2Fc^2^)/3'
_refine_ls_weighting_scheme calc
_refine_ls_wR_factor_gt 0.0692
_refine_ls_wR_factor_ref 0.0706
_reflns_number_gt 4144
_reflns_number_total 4370
_reflns_threshold_expression I>2\s(I)
_cod_data_source_file bi2168.cif
_cod_data_source_block I
_cod_database_code 2213129
_cod_database_fobs_code 2213129

loop_
_symmetry_equiv_pos_as_xyz
'x, y, z'
'-x, -y, -z'

loop_
_atom_site_type_symbol
_atom_site_label
_atom_site_fract_x
_atom_site_fract_y
_atom_site_fract_z
_atom_site_U_iso_or_equiv
_atom_site_adp_type
_atom_site_calc_flag
_atom_site_refinement_flags
_atom_site_occupancy
Eu Eu 0.65240(2) 0.379834(16) 0.261504(11) 0.02234(9) Uani d . 1
C C1 1.0274(6) -0.3440(4) 0.3657(3) 0.0301(8) Uani d . 1
C C2 0.9111(6) -0.2654(4) 0.4213(2) 0.0308(8) Uani d . 1
H H2A 0.8811 -0.3237 0.4711 0.037 Uiso calc R 1
C C3 0.8423(6) -0.1252(4) 0.4120(2) 0.0299(8) Uani d . 1
H H3A 0.7767 -0.1017 0.4572 0.036 Uiso calc R 1
C C4 0.8539(5) 0.0003(4) 0.3405(2) 0.0270(7) Uani d . 1
C C5 0.5181(6) 0.6692(4) 0.3520(3) 0.0301(8) Uani d . 1
C C6 0.4258(6) 0.7151(4) 0.4242(3) 0.0322(8) Uani d . 1
H H6B 0.4148 0.6407 0.4704 0.039 Uiso calc R 1
C C7 0.3563(6) 0.8453(4) 0.4335(2) 0.0301(8) Uani d . 1
H H7B 0.3029 0.8475 0.4848 0.036 Uiso calc R 1
C C8 0.3506(5) 0.9891(4) 0.3741(2) 0.0285(8) Uani d . 1
C C9 0.8106(7) -0.1631(4) 0.0167(3) 0.0396(10) Uani d . 1
C C10 0.8114(7) -0.0857(5) 0.0786(3) 0.0426(10) Uani d . 1
H H10B 0.8559 -0.1453 0.1335 0.051 Uiso calc R 1
C C11 0.7592(7) 0.0539(5) 0.0684(3) 0.0424(10) Uani d . 1
H H11B 0.7702 0.0762 0.1175 0.051 Uiso calc R 1
C C12 0.6863(7) 0.1801(4) -0.0084(3) 0.0394(10) Uani d . 1
O O1 1.0777(5) -0.4765(3) 0.3906(2) 0.0431(7) Uani d . 1
O O2 1.0757(5) -0.2747(3) 0.29496(19) 0.0408(7) Uani d . 1
H H1 1.0148 -0.1477 0.2862 0.061 Uiso d R 1
O O3 0.9538(5) -0.0205(3) 0.27747(19) 0.0427(7) Uani d . 1
O O4 0.7671(4) 0.1208(3) 0.34546(18) 0.0333(6) Uani d . 1
O O5 0.5621(4) 0.5404(3) 0.35777(18) 0.0363(6) Uani d . 1
O O6 0.5515(5) 0.7617(3) 0.28634(19) 0.0443(8) Uani d . 1
H H2 0.4873 0.8795 0.2942 0.066 Uiso d R 1
O O7 0.4228(5) 0.9976(3) 0.30209(18) 0.0384(7) Uani d . 1
O O8 0.2792(5) 1.0943(3) 0.3983(2) 0.0412(7) Uani d . 1
O O9 0.8572(6) -0.2955(3) 0.0425(2) 0.0497(8) Uani d . 1
O O10 0.7633(6) -0.0923(4) -0.0623(2) 0.0585(10) Uani d . 1
H H3 0.7135 0.0354 -0.0707 0.088 Uiso d R 1
O O11 0.6634(6) 0.1637(3) -0.0792(2) 0.0565(10) Uani d . 1
O O12 0.6496(6) 0.3010(3) -0.0005(2) 0.0608(11) Uani d . 1
O O13 0.7888(5) 0.5737(3) 0.20899(18) 0.0386(7) Uani d . 1
H H13A 0.7201 0.6514 0.2303 0.058 Uiso d R 1
H H13B 0.7739 0.6074 0.1483 0.058 Uiso d R 1
O O14 0.3434(4) 0.5770(3) 0.20265(18) 0.0381(7) Uani d . 1
H H14C 0.2670 0.5988 0.2480 0.057 Uiso d R 1
H H14B 0.3722 0.6608 0.1689 0.057 Uiso d R 1
O O15 0.6351(4) 0.4610(3) 0.10487(17) 0.0351(6) Uani d . 1
H H15A 0.6279 0.3851 0.0848 0.053 Uiso d R 1
H H15B 0.5201 0.5442 0.0834 0.053 Uiso d R 1
O O16 0.4955(4) 0.2484(3) 0.20400(18) 0.0368(6) Uani d . 1
H H16A 0.4507 0.1853 0.2494 0.055 Uiso d R 1
H H16B 0.3856 0.3156 0.1657 0.055 Uiso d R 1
O O17 0.9599(4) 0.2620(3) 0.2076(2) 0.0429(7) Uani d . 1
H H17A 0.9928 0.3321 0.1620 0.064 Uiso d R 1
H H17B 0.9437 0.1886 0.1875 0.064 Uiso d R 1
O O18 0.9062(4) 0.3209(3) 0.3729(2) 0.0403(7) Uani d . 1
H H18A 0.9343 0.4063 0.3709 0.060 Uiso d R 1
H H18B 1.0233 0.2502 0.3645 0.060 Uiso d R 1
O O19 0.4159(4) 0.3270(3) 0.36138(19) 0.0362(6) Uani d . 1
H H19A 0.3636 0.2615 0.3478 0.054 Uiso d R 1
H H19B 0.3112 0.4147 0.3582 0.054 Uiso d R 1
O O20 0.1710(4) 0.4023(3) 0.08991(19) 0.0398(7) Uani d . 1
H H20A 0.1383 0.5031 0.0824 0.060 Uiso d R 1
H H20B 0.2005 0.3855 0.0367 0.060 Uiso d R 1

loop_
_atom_site_aniso_label
_atom_site_aniso_U_11
_atom_site_aniso_U_22
_atom_site_aniso_U_33
_atom_site_aniso_U_12
_atom_site_aniso_U_13
_atom_site_aniso_U_23
Eu 0.02989(13) 0.02022(11) 0.02377(12) -0.00620(7) 0.00337(7) -0.00508(7)
C1 0.0336(19) 0.0230(17) 0.037(2) -0.0077(15) 0.0046(16) -0.0098(16)
C2 0.038(2) 0.0203(17) 0.0289(19) -0.0063(15) 0.0046(16) -0.0046(15)
C3 0.039(2) 0.0210(18) 0.0272(19) -0.0058(15) 0.0093(15) -0.0087(15)
C4 0.0311(18) 0.0199(16) 0.0323(19) -0.0067(14) 0.0005(15) -0.0063(14)
C5 0.036(2) 0.0211(18) 0.034(2) -0.0097(15) 0.0040(16) -0.0100(15)
C6 0.040(2) 0.0200(18) 0.031(2) -0.0132(16) 0.0071(17) -0.0073(15)
C7 0.032(2) 0.0226(18) 0.0274(19) -0.0123(16) 0.0094(16) -0.0088(15)
C8 0.0322(19) 0.0219(17) 0.035(2) -0.0074(14) 0.0031(15) -0.0083(15)
C9 0.045(3) 0.026(2) 0.037(2) -0.0145(18) 0.0072(19) -0.0093(17)
C10 0.046(3) 0.029(2) 0.029(2) -0.016(2) -0.002(2) -0.0041(17)
C11 0.044(3) 0.033(2) 0.029(2) -0.014(2) 0.000(2) -0.0111(18)
C12 0.041(2) 0.026(2) 0.033(2) -0.0035(18) 0.0009(18) -0.0075(17)
O1 0.0432(18) 0.0259(13) 0.0460(19) -0.0071(12) 0.0125(15) -0.0128(13)
O2 0.0455(18) 0.0288(14) 0.0414(17) -0.0074(13) 0.0185(14) -0.0174(13)
O3 0.043(2) 0.0272(13) 0.0386(16) -0.0104(13) 0.0180(14) -0.0063(12)
O4 0.0401(15) 0.0252(12) 0.0398(16) -0.0047(11) 0.0029(12) -0.0067(11)
O5 0.0521(17) 0.0277(13) 0.0392(16) -0.0090(12) 0.0086(13) -0.0125(11)
O6 0.056(2) 0.0291(14) 0.0398(17) -0.0216(14) 0.0240(15) -0.0163(13)
O7 0.0430(19) 0.0300(13) 0.0347(15) -0.0172(13) 0.0127(14) -0.0093(11)
O8 0.0546(18) 0.0209(14) 0.0494(18) -0.0102(13) 0.0153(14) -0.0166(13)
O9 0.061(2) 0.0359(16) 0.0414(18) -0.0196(16) 0.0112(16) -0.0089(13)
O10 0.060(3) 0.0316(17) 0.0350(17) -0.0248(19) 0.0010(18) -0.0102(14)
O11 0.050(3) 0.0272(16) 0.0325(17) -0.0100(17) -0.0054(17) -0.0072(13)
O12 0.053(3) 0.0256(16) 0.0400(19) -0.0017(18) -0.0091(19) -0.0111(14)
O13 0.0509(19) 0.0276(14) 0.0348(15) -0.0241(14) 0.0145(14) -0.0112(12)
O14 0.0432(16) 0.0270(14) 0.0305(15) 0.0007(12) 0.0065(12) -0.0041(12)
O15 0.0406(17) 0.0248(13) 0.0284(14) -0.0109(12) 0.0025(12) -0.0081(11)
O16 0.0422(17) 0.0264(14) 0.0338(15) -0.0206(13) -0.0025(13) -0.0035(12)
O17 0.0484(17) 0.0253(14) 0.0503(18) -0.0094(13) 0.0181(14) -0.0101(13)
O18 0.0440(16) 0.0256(14) 0.0490(18) -0.0040(12) -0.0076(14) -0.0155(13)
O19 0.0435(16) 0.0210(13) 0.0475(17) -0.0125(12) 0.0178(13) -0.0148(12)
O20 0.0486(17) 0.0309(15) 0.0362(16) -0.0084(13) 0.0029(13) -0.0107(12)

loop_
_atom_type_symbol
_atom_type_description
_atom_type_scat_dispersion_real
_atom_type_scat_dispersion_imag
_atom_type_scat_source
C C 0.0033 0.0016 'International Tables Vol C Tables 4.2.6.8 and 6.1.1.4'
H H 0.0000 0.0000 'International Tables Vol C Tables 4.2.6.8 and 6.1.1.4'
O O 0.0106 0.0060 'International Tables Vol C Tables 4.2.6.8 and 6.1.1.4'
Eu Eu -0.1578 3.6682 'International Tables Vol C Tables 4.2.6.8 and 6.1.1.4'

loop_
_geom_angle_atom_site_label_1
_geom_angle_atom_site_label_2
_geom_angle_atom_site_label_3
_geom_angle
O19 Eu O13 136.32(10)
O19 Eu O16 75.23(10)
O13 Eu O16 138.11(10)
O19 Eu O18 93.10(11)
O13 Eu O18 77.56(11)
O16 Eu O18 136.82(10)
O19 Eu O17 141.53(10)
O13 Eu O17 77.68(10)
O16 Eu O17 88.41(11)
O18 Eu O17 75.26(11)
O19 Eu O14 75.76(10)
O13 Eu O14 82.06(11)
O16 Eu O14 81.85(10)
O18 Eu O14 136.17(10)
O17 Eu O14 136.85(10)
O19 Eu O15 132.21(10)
O13 Eu O15 69.47(10)
O16 Eu O15 68.67(10)
O18 Eu O15 134.69(11)
O17 Eu O15 68.12(11)
O14 Eu O15 69.17(10)
O19 Eu O4 69.61(10)
O13 Eu O4 138.27(10)
O16 Eu O4 69.49(10)
O18 Eu O4 67.49(10)
O17 Eu O4 72.09(10)
O14 Eu O4 139.37(10)
O15 Eu O4 121.76(10)
O19 Eu O5 66.15(9)
O13 Eu O5 71.26(10)
O16 Eu O5 137.02(10)
O18 Eu O5 65.53(10)
O17 Eu O5 133.92(11)
O14 Eu O5 71.29(10)
O15 Eu O5 126.90(9)
O4 Eu O5 111.33(9)
O1 C1 O2 122.1(4)
O1 C1 C2 117.8(4)
O2 C1 C2 120.1(3)
C3 C2 C1 130.8(4)
C3 C2 H2A 114.6
C1 C2 H2A 114.6
C2 C3 C4 130.2(4)
C2 C3 H3A 114.9
C4 C3 H3A 114.9
O4 C4 O3 122.7(3)
O4 C4 C3 117.3(3)
O3 C4 C3 120.0(3)
O5 C5 O6 121.9(4)
O5 C5 C6 117.8(3)
O6 C5 C6 120.3(3)
C7 C6 C5 130.6(4)
C7 C6 H6B 114.7
C5 C6 H6B 114.7
C6 C7 C8 130.1(4)
C6 C7 H7B 114.9
C8 C7 H7B 114.9
O8 C8 O7 122.7(3)
O8 C8 C7 117.4(4)
O7 C8 C7 119.8(3)
O9 C9 O10 121.1(4)
O9 C9 C10 118.7(4)
O10 C9 C10 120.2(4)
C11 C10 C9 130.7(4)
C11 C10 H10B 114.6
C9 C10 H10B 114.6
C10 C11 C12 130.6(4)
C10 C11 H11B 114.7
C12 C11 H11B 114.7
O12 C12 O11 121.9(4)
O12 C12 C11 117.5(4)
O11 C12 C11 120.6(4)
C1 O2 H1 109.5
C4 O3 H1 109.2
C4 O4 Eu 142.7(3)
C5 O5 Eu 139.0(3)
C5 O6 H2 109.2
C8 O7 H2 109.9
C9 O10 H3 108.4
C12 O11 H3 109.3
Eu O13 H13A 109.4
Eu O13 H13B 109.3
H13A O13 H13B 109.5
Eu O14 H14C 109.4
Eu O14 H14B 109.4
H14C O14 H14B 109.5
Eu O15 H15A 109.4
Eu O15 H15B 109.3
H15A O15 H15B 109.5
Eu O16 H16A 109.4
Eu O16 H16B 109.4
H16A O16 H16B 109.5
Eu O17 H17A 109.4
Eu O17 H17B 109.3
H17A O17 H17B 109.5
Eu O18 H18A 109.4
Eu O18 H18B 109.4
H18A O18 H18B 109.5
Eu O19 H19A 109.3
Eu O19 H19B 109.4
H19A O19 H19B 109.5
H20A O20 H20B 109.5

loop_
_geom_bond_atom_site_label_1
_geom_bond_atom_site_label_2
_geom_bond_distance
Eu O19 2.418(3)
Eu O13 2.433(3)
Eu O16 2.437(3)
Eu O18 2.446(3)
Eu O17 2.448(3)
Eu O14 2.458(3)
Eu O15 2.479(3)
Eu O4 2.480(3)
Eu O5 2.574(3)
C1 O1 1.232(5)
C1 O2 1.282(5)
C1 C2 1.481(5)
C2 C3 1.331(5)
C2 H2A 0.930
C3 C4 1.492(5)
C3 H3A 0.930
C4 O4 1.225(4)
C4 O3 1.288(5)
C5 O5 1.238(5)
C5 O6 1.289(5)
C5 C6 1.486(5)
C6 C7 1.331(5)
C6 H6B 0.930
C7 C8 1.501(5)
C7 H7B 0.930
C8 O8 1.226(5)
C8 O7 1.282(5)
C9 O9 1.233(5)
C9 O10 1.288(5)
C9 C10 1.489(6)
C10 C11 1.325(6)
C10 H10B 0.930
C11 C12 1.479(6)
C11 H11B 0.930
C12 O12 1.238(5)
C12 O11 1.266(5)
O2 H1 1.20
O3 H1 1.21
O6 H2 1.20
O7 H2 1.20
O10 H3 1.21
O11 H3 1.22
O13 H13A 0.960
O13 H13B 0.960
O14 H14C 0.960
O14 H14B 0.960
O15 H15A 0.960
O15 H15B 0.960
O16 H16A 0.960
O16 H16B 0.960
O17 H17A 0.960
O17 H17B 0.960
O18 H18A 0.960
O18 H18B 0.960
O19 H19A 0.960
O19 H19B 0.960
O20 H20A 0.960
O20 H20B 0.960

loop_
_geom_hbond_atom_site_label_D
_geom_hbond_atom_site_label_H
_geom_hbond_atom_site_label_A
_geom_hbond_distance_DH
_geom_hbond_distance_HA
_geom_hbond_distance_DA
_geom_hbond_angle_DHA
O2 H1 O3 1.20 1.21 2.410(4) 179.9
O6 H2 O7 1.20 1.20 2.405(4) 179.9
O10 H3 O11 1.21 1.22 2.434(5) 179.9

loop_
_geom_torsion_atom_site_label_1
_geom_torsion_atom_site_label_2
_geom_torsion_atom_site_label_3
_geom_torsion_atom_site_label_4
_geom_torsion
O1 C1 C2 C3 178.0(4)
O2 C1 C2 C3 -0.7(7)
C1 C2 C3 C4 2.4(8)
C2 C3 C4 O4 175.6(4)
C2 C3 C4 O3 -5.1(7)
O5 C5 C6 C7 -176.5(4)
O6 C5 C6 C7 4.0(7)
C5 C6 C7 C8 -0.9(8)
C6 C7 C8 O8 -179.4(4)
C6 C7 C8 O7 -0.9(7)
O9 C9 C10 C11 -176.2(5)
O10 C9 C10 C11 4.2(9)
C9 C10 C11 C12 -1.4(10)
C10 C11 C12 O12 -179.2(5)
C10 C11 C12 O11 0.6(9)
O3 C4 O4 Eu 13.9(7)
C3 C4 O4 Eu -166.9(3)
O19 Eu O4 C4 143.1(4)
O13 Eu O4 C4 -79.0(4)
O16 Eu O4 C4 61.8(4)
O18 Eu O4 C4 -114.4(4)
O17 Eu O4 C4 -33.3(4)
O14 Eu O4 C4 109.9(4)
O15 Eu O4 C4 15.3(5)
O5 Eu O4 C4 -164.4(4)
O6 C5 O5 Eu -16.6(7)
C6 C5 O5 Eu 163.9(3)
O19 Eu O5 C5 -134.6(4)
O13 Eu O5 C5 35.4(4)
O16 Eu O5 C5 -106.7(4)
O18 Eu O5 C5 120.0(4)
O17 Eu O5 C5 85.7(4)
O14 Eu O5 C5 -52.3(4)
O15 Eu O5 C5 -8.7(5)
O4 Eu O5 C5 171.0(4)
